data_7703865
loop_
_publ_author_name
'Bryant, Macguire R.'
'Richardson, Christopher'

_publ_section_title
;
 Hypervalent organoiodine(v) metal-organic frameworks: syntheses, thermal
 studies and stoichiometric oxidants.
;
_journal_issue 16
_journal_name_full 'Dalton transactions (Cambridge, England : 2003)'
_journal_page_first 5167
_journal_page_last 5174
_journal_paper_doi 10.1039/d0dt00870b
_journal_volume 49
_journal_year 2020
_chemical_formula_moiety 'C16 H13 I O4'
_chemical_formula_sum 'C16 H13 I O4'
_chemical_formula_weight 396.16
_chemical_melting_point 388.15
_chemical_name_systematic 'dimethyl 2-iodo-[1,1'-biphenyl]-4,4'-dicarboxylate'
_space_group_crystal_system triclinic
_space_group_IT_number 2
_space_group_name_Hall '-P 1'
_space_group_name_H-M_alt 'P -1'
_atom_sites_solution_hydrogens geom
_atom_sites_solution_primary dual
_audit_creation_date 2019-08-06
_audit_creation_method
;
Olex2 1.2
(compiled 2018.05.29 svn.r3508 for OlexSys, GUI svn.r5506)
;
_audit_update_record
;
2019-09-16 deposited with the CCDC.	2020-03-26 downloaded from the CCDC.
;
_cell_angle_alpha 105.230(4)
_cell_angle_beta 107.161(4)
_cell_angle_gamma 102.068(4)
_cell_formula_units_Z 2
_cell_length_a 7.8767(4)
_cell_length_b 10.0877(5)
_cell_length_c 10.6978(5)
_cell_measurement_reflns_used 10803
_cell_measurement_temperature 149.99(10)
_cell_measurement_theta_max 30.6590
_cell_measurement_theta_min 2.1690
_cell_volume 744.83(7)
_computing_cell_refinement 'CrysAlisPro 1.171.40.15 (Rigaku OD, 2018)'
_computing_data_collection 'CrysAlisPro 1.171.40.15 (Rigaku OD, 2018)'
_computing_data_reduction 'CrysAlisPro 1.171.40.15 (Rigaku OD, 2018)'
_computing_molecular_graphics 'Olex2 (Dolomanov et al., 2009)'
_computing_publication_material 'Olex2 (Dolomanov et al., 2009)'
_computing_structure_refinement 'ShelXL (Sheldrick, 2015)'
_computing_structure_solution 'ShelXT (Sheldrick, 2015)'
_diffrn_ambient_environment N~2~
_diffrn_ambient_temperature 149.99(10)
_diffrn_detector 'HyPix Bantam HPC-3000'
_diffrn_measured_fraction_theta_full 0.980
_diffrn_measured_fraction_theta_max 0.944
_diffrn_measurement_details
;
List of Runs (angles in degrees, time in seconds):

  # Type    Start    End  Width  t~exp~   \w     \q     \k     \f   Frames
#--------------------------------------------------------------------------
  1  \w     -2.00  62.00   0.50    7.00    --   20.00  54.00 -30.00  128
  2  \w     43.00  69.00   0.50    7.00    --   20.00  54.00  30.00   52
  3  \w     69.00  95.00   0.50    7.00    --   20.00  54.00  60.00   52
  4  \w     51.00  98.00   0.50    7.00    --   20.00  54.00 116.28   94
  5  \w     14.00  40.00   0.50    7.00    --   20.00  54.00 116.28   52
  6  \w     78.00 104.00   0.50    7.00    --   20.00  54.00-150.00   52
  7  \w    -17.00  60.00   0.50    7.00    --   20.00  54.00-150.00  154
  8  \w    -20.00   6.00   0.50    7.00    --   20.00  54.00  30.00   52
  9  \w    -33.00 108.50   0.50    7.00    --   20.00  54.00 -60.00  283
 10  \w    -35.00  77.50   0.50    7.00    --   20.00  54.00   0.00  225
 11  \w    -65.00  71.50   0.50    7.00    --   20.00  54.00 -90.00  273
 12  \w    -69.00 -43.00   0.50    7.00    --   20.00  54.00   0.00   52
 13  \w    -73.00  52.50   0.50    7.00    --   20.00  54.00  60.00  251
 14  \w    -72.00 -19.00   0.50    7.00    --   20.00  54.00 150.00  106
 15  \w    -66.00 -40.00   0.50    7.00    --   20.00  54.00  90.00   52
 16  \w    -66.00 -23.00   0.50    7.00    --   20.00  54.00  30.00   86
 17  \w    -72.00 -26.00   0.50    7.00    --   20.00  54.00 -30.00   92
 18  \w    -64.00 -39.00   0.50    7.00    --   20.00  54.00-120.00   50
 19  \w    -72.00 -46.00   0.50    7.00    --   20.00  54.00-150.00   52
 20  \w    -65.00  -8.00   0.50    7.00    --   20.00  54.00 116.28  114
;
_diffrn_measurement_device 'two-circle diffractometer'
_diffrn_measurement_device_type 'XtaLAB Mini II'
_diffrn_measurement_method '\w scans'
_diffrn_orient_matrix_type 'CrysAlisPro convention (1999,Acta A55,543-557)'
_diffrn_orient_matrix_UB_11 0.0918221000
_diffrn_orient_matrix_UB_12 0.0089692000
_diffrn_orient_matrix_UB_13 0.0441793000
_diffrn_orient_matrix_UB_21 0.0359116000
_diffrn_orient_matrix_UB_22 0.0575450000
_diffrn_orient_matrix_UB_23 -0.0208263000
_diffrn_orient_matrix_UB_31 -0.0105639000
_diffrn_orient_matrix_UB_32 0.0498657000
_diffrn_orient_matrix_UB_33 0.0555857000
_diffrn_radiation_monochromator graphite
_diffrn_radiation_probe x-ray
_diffrn_radiation_type MoK\a
_diffrn_radiation_wavelength 0.71073
_diffrn_reflns_av_R_equivalents 0.0312
_diffrn_reflns_av_unetI/netI 0.0231
_diffrn_reflns_Laue_measured_fraction_full 0.980
_diffrn_reflns_Laue_measured_fraction_max 0.944
_diffrn_reflns_limit_h_max 11
_diffrn_reflns_limit_h_min -11
_diffrn_reflns_limit_k_max 14
_diffrn_reflns_limit_k_min -14
_diffrn_reflns_limit_l_max 15
_diffrn_reflns_limit_l_min -15
_diffrn_reflns_number 14566
_diffrn_reflns_point_group_measured_fraction_full 0.980
_diffrn_reflns_point_group_measured_fraction_max 0.944
_diffrn_reflns_theta_full 29.000
_diffrn_reflns_theta_max 30.660
_diffrn_reflns_theta_min 2.125
_diffrn_source 'fine-focus sealed X-ray tube'
_diffrn_source_type 'Rigaku (Mo) X-ray Source'
_exptl_absorpt_coefficient_mu 2.162
_exptl_absorpt_correction_T_max 1.00000
_exptl_absorpt_correction_T_min 0.60885
_exptl_absorpt_correction_type multi-scan
_exptl_absorpt_process_details
;
CrysAlisPro 1.171.40.15 (Rigaku Oxford Diffraction, 2018)
Empirical absorption correction using spherical harmonics,
 implemented in SCALE3 ABSPACK scaling algorithm.
;
_exptl_crystal_colour 'clear colourless'
_exptl_crystal_density_diffrn 1.766
_exptl_crystal_description plate
_exptl_crystal_F_000 388
_exptl_crystal_recrystallization_method 'CH2Cl2 / Pet. Spirit'
_exptl_crystal_size_max 0.4
_exptl_crystal_size_mid 0.26
_exptl_crystal_size_min 0.07
_refine_diff_density_max 0.972
_refine_diff_density_min -0.674
_refine_diff_density_rms 0.072
_refine_ls_extinction_method none
_refine_ls_goodness_of_fit_ref 1.043
_refine_ls_hydrogen_treatment constr
_refine_ls_matrix_type full
_refine_ls_number_parameters 192
_refine_ls_number_reflns 4355
_refine_ls_number_restraints 0
_refine_ls_restrained_S_all 1.043
_refine_ls_R_factor_all 0.0217
_refine_ls_R_factor_gt 0.0197
_refine_ls_shift/su_max 0.001
_refine_ls_shift/su_mean 0.000
_refine_ls_structure_factor_coef Fsqd
_refine_ls_weighting_details 'w=1/[\s^2^(Fo^2^)+(0.0290P)^2^+0.2186P] where P=(Fo^2^+2Fc^2^)/3'
_refine_ls_weighting_scheme calc
_refine_ls_wR_factor_gt 0.0527
_refine_ls_wR_factor_ref 0.0533
_reflns_Friedel_coverage 0.000
_reflns_number_gt 4087
_reflns_number_total 4355
_reflns_threshold_expression 'I > 2\s(I)'
_cod_data_source_file d0dt00870b2.cif
_cod_data_source_block exp_62me2bpdci
_cod_depositor_comments 'Adding full bibliography for 7703865--7703866.cif.'
_cod_database_code 7703865
_shelx_shelxl_version_number 2017/1
_chemical_oxdiff_formula C16H13O4I
_chemical_oxdiff_usercomment 'Iodo biphenyl dicarboxylate from DCM/Pet Spirit'
_shelx_space_group_comment
;
The symmetry employed for this shelxl refinement is uniquely defined
by the following loop, which should always be used as a source of
symmetry information in preference to the above space-group names.
They are only intended as comments.
;
_shelx_estimated_absorpt_t_max 0.863
_shelx_estimated_absorpt_t_min 0.478
_reflns_odcompleteness_completeness 95.49
_reflns_odcompleteness_iscentric 1
_reflns_odcompleteness_theta 30.44
_olex2_refinement_description
;
1. Fixed Uiso
 At 1.2 times of:
  All C(H) groups
 At 1.5 times of:
  All C(H,H,H) groups
2.a Aromatic/amide H refined with riding coordinates:
 C3(H3), C5(H5), C6(H6), C2'(H2'), C3'(H3'), C5'(H5'), C6'(H6')
2.b Idealised Me refined as rotating group:
 C8(H8A,H8B,H8C), C8'(H8'A,H8'B,H8'C)
;
_olex2_exptl_crystal_mounting_method 'Mitegen mount + Paratone'
_olex2_submission_special_instructions 'No special instructions were received'
_oxdiff_exptl_absorpt_empirical_details
;
Empirical correction (ABSPACK) includes:
- Absorption correction using spherical harmonics
- Frame scaling
;
_oxdiff_exptl_absorpt_empirical_full_max 1.425
_oxdiff_exptl_absorpt_empirical_full_min 0.839

loop_
_space_group_symop_operation_xyz
'x, y, z'
'-x, -y, -z'

loop_
_atom_site_label
_atom_site_type_symbol
_atom_site_fract_x
_atom_site_fract_y
_atom_site_fract_z
_atom_site_U_iso_or_equiv
_atom_site_adp_type
_atom_site_occupancy
_atom_site_site_symmetry_order
_atom_site_calc_flag
_atom_site_refinement_flags_posn
_atom_site_refinement_flags_adp
_atom_site_refinement_flags_occupancy
_atom_site_disorder_assembly
_atom_site_disorder_group
I1 I 0.15086(2) 0.41239(2) 0.36276(2) 0.02478(4) Uani 1 1 d . . . . .
C1 C 0.4322(2) 0.69769(16) 0.40932(15) 0.0177(3) Uani 1 1 d . . . . .
C2 C 0.3660(2) 0.54921(16) 0.33385(16) 0.0189(3) Uani 1 1 d . . . . .
C3 C 0.4469(2) 0.48683(17) 0.24432(16) 0.0203(3) Uani 1 1 d . . . . .
H3 H 0.400609 0.388035 0.194390 0.024 Uiso 1 1 calc R . . . .
C4 C 0.5976(2) 0.57300(17) 0.22975(16) 0.0192(3) Uani 1 1 d . . . . .
C5 C 0.6640(2) 0.72140(17) 0.30199(16) 0.0197(3) Uani 1 1 d . . . . .
H5 H 0.762937 0.779338 0.290783 0.024 Uiso 1 1 calc R . . . .
C6 C 0.5818(2) 0.78216(17) 0.39060(16) 0.0198(3) Uani 1 1 d . . . . .
H6 H 0.626960 0.881304 0.438825 0.024 Uiso 1 1 calc R . . . .
C7 C 0.6966(2) 0.51208(18) 0.14043(16) 0.0223(3) Uani 1 1 d . . . . .
C8 C 0.7125(3) 0.3001(2) -0.0067(2) 0.0334(4) Uani 1 1 d . . . . .
H8A H 0.722807 0.345809 -0.073561 0.050 Uiso 1 1 calc GR . . . .
H8B H 0.641586 0.199798 -0.054711 0.050 Uiso 1 1 calc GR . . . .
H8C H 0.835173 0.308646 0.053091 0.050 Uiso 1 1 calc GR . . . .
C1' C 0.3572(2) 0.76901(16) 0.51120(15) 0.0176(3) Uani 1 1 d . . . . .
C2' C 0.4683(2) 0.82474(18) 0.65321(17) 0.0217(3) Uani 1 1 d . . . . .
H2' H 0.587278 0.815339 0.682613 0.026 Uiso 1 1 calc R . . . .
C3' C 0.4033(2) 0.89388(17) 0.75080(16) 0.0215(3) Uani 1 1 d . . . . .
H3' H 0.476366 0.927330 0.845399 0.026 Uiso 1 1 calc R . . . .
C4' C 0.2290(2) 0.91299(16) 0.70691(15) 0.0182(3) Uani 1 1 d . . . . .
C5' C 0.1172(2) 0.85905(17) 0.56502(16) 0.0196(3) Uani 1 1 d . . . . .
H5' H 0.000459 0.872312 0.535670 0.023 Uiso 1 1 calc R . . . .
C6' C 0.1799(2) 0.78578(17) 0.46792(16) 0.0198(3) Uani 1 1 d . . . . .
H6' H 0.103877 0.747738 0.373798 0.024 Uiso 1 1 calc R . . . .
C7' C 0.1654(2) 0.99246(17) 0.81339(16) 0.0205(3) Uani 1 1 d . . . . .
C8' C -0.0647(3) 1.0959(2) 0.8513(2) 0.0304(4) Uani 1 1 d . . . . .
H8'A H -0.175166 1.113332 0.800161 0.046 Uiso 1 1 calc GR . . . .
H8'B H 0.028673 1.186443 0.911708 0.046 Uiso 1 1 calc GR . . . .
H8'C H -0.094534 1.039635 0.906174 0.046 Uiso 1 1 calc GR . . . .
O1 O 0.61933(19) 0.36961(14) 0.07604(14) 0.0300(3) Uani 1 1 d . . . . .
O2 O 0.83127(19) 0.58307(14) 0.12953(14) 0.0338(3) Uani 1 1 d . . . . .
O1' O 0.00594(17) 1.01787(13) 0.75496(12) 0.0248(2) Uani 1 1 d . . . . .
O2' O 0.24801(19) 1.03083(16) 0.93741(13) 0.0317(3) Uani 1 1 d . . . . .

loop_
_atom_site_aniso_label
_atom_site_aniso_U_11
_atom_site_aniso_U_22
_atom_site_aniso_U_33
_atom_site_aniso_U_23
_atom_site_aniso_U_13
_atom_site_aniso_U_12
I1 0.02330(6) 0.01977(6) 0.03234(7) 0.01065(4) 0.01291(5) 0.00302(4)
C1 0.0181(7) 0.0168(6) 0.0178(6) 0.0057(5) 0.0071(5) 0.0047(5)
C2 0.0190(7) 0.0167(6) 0.0212(7) 0.0075(5) 0.0079(5) 0.0044(5)
C3 0.0226(7) 0.0164(6) 0.0203(7) 0.0048(5) 0.0073(6) 0.0056(6)
C4 0.0220(7) 0.0192(7) 0.0184(6) 0.0070(5) 0.0086(5) 0.0085(6)
C5 0.0198(7) 0.0195(7) 0.0221(7) 0.0081(6) 0.0105(6) 0.0056(6)
C6 0.0211(7) 0.0150(6) 0.0225(7) 0.0047(5) 0.0095(6) 0.0042(6)
C7 0.0268(8) 0.0229(7) 0.0189(7) 0.0061(6) 0.0095(6) 0.0113(6)
C8 0.0428(11) 0.0324(9) 0.0274(8) 0.0032(7) 0.0158(8) 0.0218(8)
C1' 0.0193(7) 0.0150(6) 0.0194(6) 0.0055(5) 0.0091(5) 0.0047(5)
C2' 0.0199(7) 0.0230(7) 0.0221(7) 0.0068(6) 0.0074(6) 0.0082(6)
C3' 0.0230(7) 0.0232(7) 0.0172(6) 0.0060(6) 0.0064(6) 0.0078(6)
C4' 0.0206(7) 0.0169(6) 0.0195(6) 0.0073(5) 0.0107(5) 0.0049(5)
C5' 0.0168(6) 0.0213(7) 0.0209(7) 0.0075(6) 0.0075(5) 0.0054(6)
C6' 0.0185(7) 0.0214(7) 0.0180(6) 0.0055(5) 0.0064(5) 0.0050(6)
C7' 0.0232(7) 0.0196(7) 0.0226(7) 0.0087(6) 0.0130(6) 0.0060(6)
C8' 0.0354(9) 0.0322(9) 0.0355(9) 0.0124(8) 0.0251(8) 0.0161(8)
O1 0.0361(7) 0.0229(6) 0.0313(6) 0.0017(5) 0.0184(6) 0.0107(5)
O2 0.0357(8) 0.0312(7) 0.0399(8) 0.0085(6) 0.0251(6) 0.0100(6)
O1' 0.0275(6) 0.0288(6) 0.0257(6) 0.0103(5) 0.0158(5) 0.0141(5)
O2' 0.0339(7) 0.0433(8) 0.0203(5) 0.0086(5) 0.0130(5) 0.0155(6)

loop_
_atom_type_symbol
_atom_type_description
_atom_type_scat_dispersion_real
_atom_type_scat_dispersion_imag
_atom_type_scat_source
C C 0.0033 0.0016 'International Tables Vol C Tables 4.2.6.8 and 6.1.1.4'
H H 0.0000 0.0000 'International Tables Vol C Tables 4.2.6.8 and 6.1.1.4'
I I -0.4742 1.8119 'International Tables Vol C Tables 4.2.6.8 and 6.1.1.4'
O O 0.0106 0.0060 'International Tables Vol C Tables 4.2.6.8 and 6.1.1.4'

loop_
_geom_angle_atom_site_label_1
_geom_angle_atom_site_label_2
_geom_angle_atom_site_label_3
_geom_angle
_geom_angle_site_symmetry_1
_geom_angle_site_symmetry_3
_geom_angle_publ_flag
C2 C1 C6 117.83(14) . . ?
C2 C1 C1' 123.58(14) . . ?
C6 C1 C1' 118.55(13) . . ?
C1 C2 I1 120.47(11) . . ?
C3 C2 I1 118.16(11) . . ?
C3 C2 C1 121.27(14) . . ?
C2 C3 H3 120.2 . . ?
C2 C3 C4 119.63(14) . . ?
C4 C3 H3 120.2 . . ?
C3 C4 C5 120.16(14) . . ?
C3 C4 C7 122.42(14) . . ?
C5 C4 C7 117.41(14) . . ?
C4 C5 H5 120.2 . . ?
C6 C5 C4 119.57(14) . . ?
C6 C5 H5 120.2 . . ?
C1 C6 H6 119.2 . . ?
C5 C6 C1 121.51(14) . . ?
C5 C6 H6 119.2 . . ?
O1 C7 C4 111.76(14) . . ?
O2 C7 C4 123.96(15) . . ?
O2 C7 O1 124.27(15) . . ?
H8A C8 H8B 109.5 . . ?
H8A C8 H8C 109.5 . . ?
H8B C8 H8C 109.5 . . ?
O1 C8 H8A 109.5 . . ?
O1 C8 H8B 109.5 . . ?
O1 C8 H8C 109.5 . . ?
C2' C1' C1 119.37(14) . . ?
C6' C1' C1 121.43(13) . . ?
C6' C1' C2' 119.17(14) . . ?
C1' C2' H2' 119.6 . . ?
C3' C2' C1' 120.75(15) . . ?
C3' C2' H2' 119.6 . . ?
C2' C3' H3' 120.1 . . ?
C4' C3' C2' 119.76(14) . . ?
C4' C3' H3' 120.1 . . ?
C3' C4' C5' 120.04(14) . . ?
C3' C4' C7' 118.71(14) . . ?
C5' C4' C7' 121.25(14) . . ?
C4' C5' H5' 119.9 . . ?
C6' C5' C4' 120.11(14) . . ?
C6' C5' H5' 119.9 . . ?
C1' C6' H6' 119.9 . . ?
C5' C6' C1' 120.12(14) . . ?
C5' C6' H6' 119.9 . . ?
O1' C7' C4' 111.96(13) . . ?
O2' C7' C4' 124.27(15) . . ?
O2' C7' O1' 123.77(15) . . ?
H8'A C8' H8'B 109.5 . . ?
H8'A C8' H8'C 109.5 . . ?
H8'B C8' H8'C 109.5 . . ?
O1' C8' H8'A 109.5 . . ?
O1' C8' H8'B 109.5 . . ?
O1' C8' H8'C 109.5 . . ?
C7 O1 C8 115.57(15) . . ?
C7' O1' C8' 115.49(13) . . ?

loop_
_geom_bond_atom_site_label_1
_geom_bond_atom_site_label_2
_geom_bond_distance
_geom_bond_site_symmetry_2
_geom_bond_publ_flag
I1 C2 2.1044(15) . ?
C1 C2 1.399(2) . ?
C1 C6 1.401(2) . ?
C1 C1' 1.484(2) . ?
C2 C3 1.389(2) . ?
C3 H3 0.9300 . ?
C3 C4 1.392(2) . ?
C4 C5 1.392(2) . ?
C4 C7 1.494(2) . ?
C5 H5 0.9300 . ?
C5 C6 1.384(2) . ?
C6 H6 0.9300 . ?
C7 O1 1.333(2) . ?
C7 O2 1.205(2) . ?
C8 H8A 0.9600 . ?
C8 H8B 0.9600 . ?
C8 H8C 0.9600 . ?
C8 O1 1.445(2) . ?
C1' C2' 1.397(2) . ?
C1' C6' 1.397(2) . ?
C2' H2' 0.9300 . ?
C2' C3' 1.386(2) . ?
C3' H3' 0.9300 . ?
C3' C4' 1.386(2) . ?
C4' C5' 1.397(2) . ?
C4' C7' 1.489(2) . ?
C5' H5' 0.9300 . ?
C5' C6' 1.386(2) . ?
C6' H6' 0.9300 . ?
C7' O1' 1.338(2) . ?
C7' O2' 1.2037(19) . ?
C8' H8'A 0.9600 . ?
C8' H8'B 0.9600 . ?
C8' H8'C 0.9600 . ?
C8' O1' 1.445(2) . ?

loop_
_geom_torsion_atom_site_label_1
_geom_torsion_atom_site_label_2
_geom_torsion_atom_site_label_3
_geom_torsion_atom_site_label_4
_geom_torsion
_geom_torsion_site_symmetry_1
_geom_torsion_site_symmetry_2
_geom_torsion_site_symmetry_3
_geom_torsion_site_symmetry_4
_geom_torsion_publ_flag
I1 C2 C3 C4 -175.86(11) . . . . ?
C1 C2 C3 C4 0.5(2) . . . . ?
C1 C1' C2' C3' 179.04(15) . . . . ?
C1 C1' C6' C5' -176.89(14) . . . . ?
C2 C1 C6 C5 -0.8(2) . . . . ?
C2 C1 C1' C2' 110.65(18) . . . . ?
C2 C1 C1' C6' -71.4(2) . . . . ?
C2 C3 C4 C5 -1.5(2) . . . . ?
C2 C3 C4 C7 177.14(14) . . . . ?
C3 C4 C5 C6 1.4(2) . . . . ?
C3 C4 C7 O1 1.8(2) . . . . ?
C3 C4 C7 O2 -177.31(16) . . . . ?
C4 C5 C6 C1 -0.2(2) . . . . ?
C4 C7 O1 C8 -176.71(14) . . . . ?
C5 C4 C7 O1 -179.52(14) . . . . ?
C5 C4 C7 O2 1.4(2) . . . . ?
C6 C1 C2 I1 176.94(11) . . . . ?
C6 C1 C2 C3 0.7(2) . . . . ?
C6 C1 C1' C2' -67.1(2) . . . . ?
C6 C1 C1' C6' 110.87(17) . . . . ?
C7 C4 C5 C6 -177.34(14) . . . . ?
C1' C1 C2 I1 -0.8(2) . . . . ?
C1' C1 C2 C3 -177.05(14) . . . . ?
C1' C1 C6 C5 177.02(14) . . . . ?
C1' C2' C3' C4' -2.5(2) . . . . ?
C2' C1' C6' C5' 1.1(2) . . . . ?
C2' C3' C4' C5' 1.8(2) . . . . ?
C2' C3' C4' C7' -177.73(14) . . . . ?
C3' C4' C5' C6' 0.3(2) . . . . ?
C3' C4' C7' O1' 172.37(14) . . . . ?
C3' C4' C7' O2' -6.9(2) . . . . ?
C4' C5' C6' C1' -1.7(2) . . . . ?
C4' C7' O1' C8' -179.48(13) . . . . ?
C5' C4' C7' O1' -7.2(2) . . . . ?
C5' C4' C7' O2' 173.54(16) . . . . ?
C6' C1' C2' C3' 1.0(2) . . . . ?
C7' C4' C5' C6' 179.81(14) . . . . ?
O2 C7 O1 C8 2.4(2) . . . . ?
O2' C7' O1' C8' -0.2(2) . . . . ?
